data_7233832
loop_
_publ_author_name
'Jangdae Youn'
'Peng-Yi Huang'
'Shiming Zhang'
'Chiao-Wei Liu'
'Sureshraju Vegiraju'
'Kumaresan Prabakaran'
'Charlotte Stern'
'Choongik Kim'
'Ming-Chou Chen'
'Antonio Facchetti'
'Tobin J. Marks'

_publ_section_title
;
 Functionalized benzothieno[3,2 b]thiophenes (BTTs) for high performance
 organic thin-film transistors (OTFTs)
;
_journal_name_full 'Journal of Materials Chemistry C'
_journal_page_first 7599
_journal_page_last 7607
_journal_paper_doi 10.1039/C4TC01115E
_journal_volume 2
_journal_year 2014
_chemical_formula_moiety 'C22 H14 S2 '
_chemical_formula_sum 'C22 H14 S2'
_chemical_formula_weight 342.45
_space_group_IT_number 7
_space_group_name_Hall 'P -2yac'
_space_group_name_H-M_alt 'P 1 n 1'
_symmetry_cell_setting monoclinic
_symmetry_space_group_name_H-M 'P 1 n 1'
_atom_sites_solution_hydrogens geom
_atom_sites_solution_primary direct
_atom_sites_solution_secondary difmap
_cell_angle_alpha 90.00
_cell_angle_beta 90.563(7)
_cell_angle_gamma 90.00
_cell_formula_units_Z 4
_cell_length_a 5.8953(7)
_cell_length_b 7.5358(9)
_cell_length_c 35.049(4)
_cell_measurement_reflns_used 3281
_cell_measurement_temperature 100(2)
_cell_measurement_theta_max 67.30
_cell_measurement_theta_min 5.05
_cell_volume 1557.0(3)
_computing_cell_refinement 'Bruker SAINT'
_computing_data_collection 'Bruker APEX2'
_computing_data_reduction 'Bruker SAINT'
_computing_molecular_graphics 'Bruker SHELXTL'
_computing_publication_material 'Bruker SHELXTL'
_computing_structure_refinement 'SHELXL-97 (Sheldrick, 2008)'
_computing_structure_solution 'SHELXS-97 (Sheldrick, 2008)'
_diffrn_ambient_temperature 100(2)
_diffrn_measured_fraction_theta_full 0.970
_diffrn_measured_fraction_theta_max 0.970
_diffrn_measurement_device_type 'Bruker APEX-II CCD'
_diffrn_measurement_method '\f and \w scans'
_diffrn_radiation_monochromator 'MX optics'
_diffrn_radiation_source microsource
_diffrn_radiation_type CuK\a
_diffrn_radiation_wavelength 1.54178
_diffrn_reflns_av_R_equivalents 0.0509
_diffrn_reflns_av_sigmaI/netI 0.0743
_diffrn_reflns_limit_h_max 6
_diffrn_reflns_limit_h_min -6
_diffrn_reflns_limit_k_max 7
_diffrn_reflns_limit_k_min -8
_diffrn_reflns_limit_l_max 39
_diffrn_reflns_limit_l_min -40
_diffrn_reflns_number 6992
_diffrn_reflns_theta_full 62.34
_diffrn_reflns_theta_max 62.34
_diffrn_reflns_theta_min 2.52
_diffrn_standards_number 0
_exptl_absorpt_coefficient_mu 3.064
_exptl_absorpt_correction_T_max 0.7529
_exptl_absorpt_correction_T_min 0.5021
_exptl_absorpt_correction_type multi-scan
_exptl_absorpt_process_details 'SADABS, Bruker'
_exptl_crystal_colour colourless
_exptl_crystal_density_diffrn 1.461
_exptl_crystal_density_method 'not measured'
_exptl_crystal_description plate
_exptl_crystal_F_000 712
_exptl_crystal_size_max 0.43
_exptl_crystal_size_mid 0.34
_exptl_crystal_size_min 0.01
_refine_diff_density_max 0.359
_refine_diff_density_min -0.503
_refine_diff_density_rms 0.11
_refine_ls_abs_structure_details 'Flack H D (1983), Acta Cryst. A39, 876-881'
_refine_ls_abs_structure_Flack 0.04(2)
_refine_ls_extinction_method none
_refine_ls_goodness_of_fit_ref 1.026
_refine_ls_hydrogen_treatment constr
_refine_ls_matrix_type full
_refine_ls_number_parameters 433
_refine_ls_number_reflns 3644
_refine_ls_number_restraints 14
_refine_ls_restrained_S_all 1.025
_refine_ls_R_factor_all 0.0670
_refine_ls_R_factor_gt 0.0493
_refine_ls_shift/su_max 0.001
_refine_ls_shift/su_mean 0.000
_refine_ls_structure_factor_coef Fsqd
_refine_ls_weighting_details 'calc w=1/[\s^2^(Fo^2^)+(0.0791P)^2^+0.0000P] where P=(Fo^2^+2Fc^2^)/3'
_refine_ls_weighting_scheme calc
_refine_ls_wR_factor_gt 0.1166
_refine_ls_wR_factor_ref 0.1341
_reflns_number_gt 2879
_reflns_number_total 3644
_reflns_threshold_expression >2sigma(I)
_cod_data_source_file J-Mater-Chem-C-2014-2-7599.cif
_cod_data_source_block n0676cnn
_cod_depositor_comments
;
The following automatic conversions were performed:

data item '_symmetry_cell_setting' value 'Monoclinic' was changed to
'monoclinic' in accordance with the built-in table derived from the
CIF Core dictionary named 'cif_core.dic' version 2.4.5 last updated
on 2014-11-21.

Automatic conversion script
Id: cif_fix_values 6909 2019-04-08 15:41:33Z antanas 
;
_cod_original_sg_symbol_H-M Pn
_cod_database_code 7233832

loop_
_symmetry_equiv_pos_as_xyz
'x, y, z'
'x+1/2, -y, z+1/2'

loop_
_atom_site_label
_atom_site_type_symbol
_atom_site_fract_x
_atom_site_fract_y
_atom_site_fract_z
_atom_site_U_iso_or_equiv
_atom_site_adp_type
_atom_site_occupancy
_atom_site_symmetry_multiplicity
_atom_site_calc_flag
_atom_site_refinement_flags
_atom_site_disorder_assembly
_atom_site_disorder_group
S1 S 1.2695(2) 0.92221(16) 0.57842(4) 0.0149(3) Uani 1 1 d . . .
S2 S 0.6892(2) 0.73297(17) 0.63180(4) 0.0140(3) Uani 1 1 d . . .
S3 S 0.7654(2) 0.20437(16) 0.57712(4) 0.0149(3) Uani 1 1 d . . .
S4 S 0.1874(2) 0.40178(17) 0.62967(4) 0.0142(3) Uani 1 1 d . . .
C1 C 1.0865(10) 0.8514(7) 0.54219(19) 0.0146(13) Uani 1 1 d . . .
C2 C 1.1250(11) 0.8645(7) 0.50345(18) 0.0152(13) Uani 1 1 d . . .
H2 H 1.2609 0.9168 0.4944 0.018 Uiso 1 1 calc R . .
C3 C 0.9643(11) 0.8007(7) 0.47793(19) 0.0184(13) Uani 1 1 d . . .
H3 H 0.9904 0.8077 0.4513 0.022 Uiso 1 1 calc R . .
C4 C 0.7621(10) 0.7253(7) 0.49141(17) 0.0158(12) Uani 1 1 d . . .
H4 H 0.6524 0.6819 0.4737 0.019 Uiso 1 1 calc R . .
C5 C 0.7205(10) 0.7136(7) 0.53036(17) 0.0147(12) Uani 1 1 d . . .
H5 H 0.5831 0.6628 0.5391 0.018 Uiso 1 1 calc R . .
C6 C 0.8820(11) 0.7768(7) 0.5565(2) 0.0152(14) Uani 1 1 d . . .
C7 C 0.8850(11) 0.7845(7) 0.59669(19) 0.0140(13) Uani 1 1 d . . .
C8 C 0.8669(10) 0.8178(7) 0.66785(18) 0.0135(13) Uani 1 1 d . . .
C9 C 1.0657(10) 0.8806(7) 0.65309(18) 0.0149(13) Uani 1 1 d . . .
H9 H 1.1841 0.9319 0.6680 0.018 Uiso 1 1 calc R . .
C10 C 1.0738(10) 0.8599(7) 0.61278(19) 0.0126(12) Uani 1 1 d . . .
C11 C 0.7891(9) 0.8199(7) 0.70733(18) 0.0139(12) Uani 1 1 d . . .
C12 C 0.5854(10) 0.7379(7) 0.71738(16) 0.0160(12) Uani 1 1 d . . .
H12 H 0.4969 0.6799 0.6983 0.019 Uiso 1 1 calc R . .
C13 C 0.5106(10) 0.7401(7) 0.75493(18) 0.0171(13) Uani 1 1 d . . .
H13 H 0.3719 0.6829 0.7610 0.021 Uiso 1 1 calc R . .
C14 C 0.6338(10) 0.8242(7) 0.78384(16) 0.0137(12) Uani 1 1 d . . .
C15 C 0.8369(10) 0.9055(7) 0.77342(17) 0.0176(13) Uani 1 1 d . . .
H15 H 0.9253 0.9640 0.7924 0.021 Uiso 1 1 calc R . .
C16 C 0.9132(10) 0.9031(7) 0.73603(18) 0.0178(13) Uani 1 1 d . . .
H16 H 1.0526 0.9593 0.7300 0.021 Uiso 1 1 calc R . .
C17 C 0.5544(10) 0.8230(7) 0.82438(17) 0.0155(12) Uani 1 1 d . . .
C18 C 0.3493(11) 0.7446(8) 0.83418(17) 0.0189(13) Uani 1 1 d . . .
H18 H 0.2570 0.6931 0.8148 0.023 Uiso 1 1 calc R . .
C19 C 0.2766(11) 0.7401(8) 0.87180(19) 0.0219(14) Uani 1 1 d . . .
H19 H 0.1368 0.6846 0.8778 0.026 Uiso 1 1 calc R . .
C20 C 0.4066(11) 0.8157(8) 0.90036(19) 0.0214(13) Uani 1 1 d . . .
H20 H 0.3577 0.8125 0.9261 0.026 Uiso 1 1 calc R . .
C21 C 0.6107(11) 0.8972(8) 0.89093(18) 0.0207(13) Uani 1 1 d . . .
H21 H 0.7023 0.9498 0.9103 0.025 Uiso 1 1 calc R . .
C22 C 0.6797(10) 0.9013(8) 0.85352(17) 0.0171(13) Uani 1 1 d . . .
H22 H 0.8176 0.9597 0.8475 0.020 Uiso 1 1 calc R . .
C23 C 0.5805(11) 0.2659(7) 0.54040(18) 0.0153(13) Uani 1 1 d . . .
C24 C 0.6178(11) 0.2432(8) 0.50159(17) 0.0167(13) Uani 1 1 d . . .
H24 H 0.7551 0.1915 0.4930 0.020 Uiso 1 1 calc R . .
C25 C 0.4552(10) 0.2959(7) 0.47586(16) 0.0179(13) Uani 1 1 d . . .
H25 H 0.4785 0.2788 0.4493 0.022 Uiso 1 1 calc R . .
C26 C 0.2516(10) 0.3761(7) 0.48871(18) 0.0182(12) Uani 1 1 d . . .
H26 H 0.1407 0.4139 0.4706 0.022 Uiso 1 1 calc R . .
C27 C 0.2128(10) 0.3997(7) 0.52734(17) 0.0157(12) Uani 1 1 d . . .
H27 H 0.0763 0.4539 0.5356 0.019 Uiso 1 1 calc R . .
C28 C 0.3756(10) 0.3435(7) 0.55408(18) 0.0140(13) Uani 1 1 d U . .
C29 C 0.3792(11) 0.3465(7) 0.59487(18) 0.0133(13) Uani 1 1 d U . .
C30 C 0.3670(11) 0.3232(7) 0.66590(18) 0.0131(13) Uani 1 1 d . . .
C31 C 0.5659(11) 0.2608(7) 0.65130(19) 0.0146(13) Uani 1 1 d . . .
H31 H 0.6860 0.2139 0.6665 0.018 Uiso 1 1 calc R . .
C32 C 0.5732(11) 0.2741(7) 0.61077(19) 0.0130(13) Uani 1 1 d . . .
C33 C 0.2877(10) 0.3251(7) 0.70546(18) 0.0136(13) Uani 1 1 d . . .
C34 C 0.0850(10) 0.4056(8) 0.71571(17) 0.0172(13) Uani 1 1 d . . .
H34 H -0.0041 0.4625 0.6966 0.021 Uiso 1 1 calc R . .
C35 C 0.0092(10) 0.4054(7) 0.75285(17) 0.0173(13) Uani 1 1 d . . .
H35 H -0.1314 0.4607 0.7585 0.021 Uiso 1 1 calc R . .
C36 C 0.1342(9) 0.3260(7) 0.78234(16) 0.0122(11) Uani 1 1 d . . .
C37 C 0.3397(10) 0.2457(7) 0.77199(17) 0.0180(12) Uani 1 1 d . . .
H37 H 0.4298 0.1899 0.7911 0.022 Uiso 1 1 calc R . .
C38 C 0.4146(11) 0.2453(7) 0.73467(18) 0.0164(13) Uani 1 1 d . . .
H38 H 0.5548 0.1900 0.7288 0.020 Uiso 1 1 calc R . .
C39 C 0.0515(9) 0.3237(7) 0.82236(16) 0.0137(12) Uani 1 1 d . . .
C40 C -0.1495(11) 0.4102(8) 0.83259(18) 0.0199(13) Uani 1 1 d . . .
H40 H -0.2359 0.4691 0.8134 0.024 Uiso 1 1 calc R . .
C41 C -0.2258(11) 0.4122(8) 0.86967(19) 0.0230(14) Uani 1 1 d . . .
H41 H -0.3626 0.4723 0.8756 0.028 Uiso 1 1 calc R . .
C42 C -0.1043(11) 0.3274(8) 0.89813(18) 0.0207(13) Uani 1 1 d . . .
H42 H -0.1549 0.3301 0.9238 0.025 Uiso 1 1 calc R . .
C43 C 0.0929(11) 0.2382(8) 0.88866(18) 0.0232(14) Uani 1 1 d . . .
H43 H 0.1761 0.1772 0.9079 0.028 Uiso 1 1 calc R . .
C44 C 0.1707(11) 0.2369(8) 0.85132(17) 0.0210(14) Uani 1 1 d . . .
H44 H 0.3071 0.1759 0.8455 0.025 Uiso 1 1 calc R . .

loop_
_atom_site_aniso_label
_atom_site_aniso_U_11
_atom_site_aniso_U_22
_atom_site_aniso_U_33
_atom_site_aniso_U_23
_atom_site_aniso_U_13
_atom_site_aniso_U_12
S1 0.0098(7) 0.0148(6) 0.0202(7) 0.0003(7) 0.0053(5) -0.0028(7)
S2 0.0097(7) 0.0142(6) 0.0183(7) -0.0006(7) 0.0040(5) -0.0024(7)
S3 0.0097(7) 0.0147(6) 0.0204(7) -0.0004(7) 0.0059(5) 0.0013(7)
S4 0.0107(7) 0.0146(6) 0.0173(7) -0.0007(7) 0.0050(6) 0.0022(7)
C1 0.009(3) 0.008(3) 0.027(4) 0.003(2) 0.009(3) -0.001(2)
C2 0.010(3) 0.015(3) 0.020(3) -0.001(2) 0.001(3) -0.001(2)
C3 0.013(3) 0.020(3) 0.022(3) 0.005(2) 0.007(3) 0.000(3)
C4 0.014(3) 0.012(3) 0.021(3) -0.002(2) 0.006(2) -0.001(2)
C5 0.009(3) 0.013(3) 0.022(3) 0.000(2) 0.002(2) -0.001(2)
C6 0.013(4) 0.004(3) 0.028(3) -0.002(2) -0.002(3) 0.003(2)
C7 0.010(3) 0.013(3) 0.019(3) 0.010(2) 0.004(3) 0.004(2)
C8 0.016(3) 0.006(2) 0.019(3) 0.001(2) -0.002(3) 0.002(2)
C9 0.007(3) 0.014(3) 0.023(3) -0.001(2) 0.000(2) -0.002(2)
C10 0.004(3) 0.011(3) 0.023(3) 0.004(2) 0.003(2) 0.002(2)
C11 0.005(3) 0.011(3) 0.026(3) 0.000(2) 0.003(2) 0.002(2)
C12 0.016(3) 0.015(3) 0.017(3) -0.001(2) 0.003(2) -0.004(2)
C13 0.012(3) 0.015(3) 0.024(3) 0.001(2) 0.003(2) -0.003(2)
C14 0.013(3) 0.010(2) 0.018(3) 0.007(2) 0.005(2) 0.009(2)
C15 0.014(3) 0.013(3) 0.026(3) -0.005(2) 0.004(2) 0.000(2)
C16 0.008(3) 0.021(3) 0.024(3) 0.001(3) 0.004(2) -0.001(2)
C17 0.016(3) 0.011(3) 0.020(3) 0.001(2) 0.001(2) 0.003(2)
C18 0.017(3) 0.022(3) 0.018(3) -0.001(2) 0.000(2) 0.000(2)
C19 0.016(4) 0.022(3) 0.028(3) 0.000(3) 0.005(3) 0.001(3)
C20 0.022(3) 0.022(3) 0.021(3) 0.000(3) 0.010(3) 0.004(3)
C21 0.021(3) 0.020(3) 0.022(3) 0.000(3) 0.002(3) -0.002(3)
C22 0.012(3) 0.018(3) 0.021(3) -0.001(2) 0.002(2) 0.004(2)
C23 0.013(3) 0.009(3) 0.024(3) 0.000(2) 0.008(3) -0.005(2)
C24 0.017(3) 0.014(3) 0.020(3) 0.000(2) 0.008(3) -0.004(2)
C25 0.023(4) 0.019(3) 0.012(3) 0.001(2) 0.004(2) -0.009(2)
C26 0.012(3) 0.020(3) 0.023(3) 0.000(3) 0.000(2) -0.004(2)
C27 0.010(3) 0.011(2) 0.026(3) 0.000(2) 0.007(2) -0.003(2)
C28 0.009(3) 0.011(2) 0.023(3) 0.000(2) 0.005(2) -0.005(2)
C29 0.011(3) 0.009(2) 0.020(3) 0.002(2) 0.006(2) -0.005(2)
C30 0.015(3) 0.007(3) 0.017(3) -0.001(2) 0.000(3) -0.005(2)
C31 0.013(3) 0.009(3) 0.022(3) 0.000(2) 0.003(3) -0.001(2)
C32 0.006(3) 0.008(2) 0.025(4) -0.005(2) 0.008(3) -0.002(2)
C33 0.009(3) 0.008(2) 0.024(3) -0.005(2) 0.004(2) -0.005(2)
C34 0.012(3) 0.018(3) 0.022(3) 0.001(2) -0.003(2) 0.004(2)
C35 0.010(3) 0.017(3) 0.025(3) 0.001(2) 0.007(2) 0.002(2)
C36 0.011(3) 0.009(2) 0.017(3) -0.004(2) 0.006(2) -0.007(2)
C37 0.012(3) 0.017(3) 0.024(3) 0.001(3) -0.001(2) 0.005(2)
C38 0.010(3) 0.018(3) 0.021(3) -0.002(3) 0.009(2) 0.002(2)
C39 0.010(3) 0.013(3) 0.018(3) -0.002(2) 0.002(2) 0.002(2)
C40 0.017(3) 0.017(3) 0.025(3) 0.004(2) 0.009(3) 0.004(2)
C41 0.018(4) 0.026(3) 0.026(3) -0.003(3) 0.008(3) 0.001(3)
C42 0.019(3) 0.022(3) 0.021(3) -0.002(3) 0.009(2) -0.002(3)
C43 0.019(4) 0.027(3) 0.024(3) 0.002(3) 0.000(3) 0.004(3)
C44 0.016(4) 0.028(3) 0.019(3) -0.011(3) 0.002(3) 0.004(3)

loop_
_atom_type_symbol
_atom_type_description
_atom_type_scat_dispersion_real
_atom_type_scat_dispersion_imag
_atom_type_scat_source
C C 0.0181 0.0091 'International Tables Vol C Tables 4.2.6.8 and 6.1.1.4'
H H 0.0000 0.0000 'International Tables Vol C Tables 4.2.6.8 and 6.1.1.4'
S S 0.3331 0.5567 'International Tables Vol C Tables 4.2.6.8 and 6.1.1.4'

loop_
_geom_angle_atom_site_label_1
_geom_angle_atom_site_label_2
_geom_angle_atom_site_label_3
_geom_angle
_geom_angle_site_symmetry_1
_geom_angle_site_symmetry_3
C10 S1 C1 90.7(3) . .
C7 S2 C8 91.9(3) . .
C32 S3 C23 90.8(3) . .
C29 S4 C30 92.0(3) . .
C2 C1 C6 121.3(6) . .
C2 C1 S1 126.0(5) . .
C6 C1 S1 112.6(5) . .
C1 C2 C3 119.5(6) . .
C1 C2 H2 120.2 . .
C3 C2 H2 120.2 . .
C2 C3 C4 120.0(6) . .
C2 C3 H3 120.0 . .
C4 C3 H3 120.0 . .
C5 C4 C3 120.9(6) . .
C5 C4 H4 119.6 . .
C3 C4 H4 119.6 . .
C4 C5 C6 119.7(6) . .
C4 C5 H5 120.2 . .
C6 C5 H5 120.2 . .
C5 C6 C7 132.1(6) . .
C5 C6 C1 118.5(6) . .
C7 C6 C1 109.4(6) . .
C10 C7 C6 115.5(6) . .
C10 C7 S2 110.2(5) . .
C6 C7 S2 134.1(5) . .
C9 C8 C11 129.1(6) . .
C9 C8 S2 111.2(5) . .
C11 C8 S2 119.7(5) . .
C8 C9 C10 112.0(6) . .
C8 C9 H9 124.0 . .
C10 C9 H9 124.0 . .
C7 C10 C9 114.8(6) . .
C7 C10 S1 111.7(5) . .
C9 C10 S1 133.4(5) . .
C16 C11 C12 117.7(6) . .
C16 C11 C8 121.5(5) . .
C12 C11 C8 120.8(6) . .
C13 C12 C11 120.9(5) . .
C13 C12 H12 119.5 . .
C11 C12 H12 119.5 . .
C12 C13 C14 121.7(5) . .
C12 C13 H13 119.2 . .
C14 C13 H13 119.2 . .
C13 C14 C15 116.9(5) . .
C13 C14 C17 121.4(5) . .
C15 C14 C17 121.8(5) . .
C16 C15 C14 121.8(5) . .
C16 C15 H15 119.1 . .
C14 C15 H15 119.1 . .
C11 C16 C15 121.1(5) . .
C11 C16 H16 119.5 . .
C15 C16 H16 119.5 . .
C22 C17 C18 117.2(5) . .
C22 C17 C14 121.7(5) . .
C18 C17 C14 121.1(5) . .
C19 C18 C17 121.4(6) . .
C19 C18 H18 119.3 . .
C17 C18 H18 119.3 . .
C20 C19 C18 120.3(6) . .
C20 C19 H19 119.9 . .
C18 C19 H19 119.9 . .
C19 C20 C21 119.0(6) . .
C19 C20 H20 120.5 . .
C21 C20 H20 120.5 . .
C22 C21 C20 120.0(6) . .
C22 C21 H21 120.0 . .
C20 C21 H21 120.0 . .
C21 C22 C17 122.1(6) . .
C21 C22 H22 118.9 . .
C17 C22 H22 118.9 . .
C24 C23 C28 121.4(6) . .
C24 C23 S3 125.9(5) . .
C28 C23 S3 112.7(5) . .
C25 C24 C23 119.5(6) . .
C25 C24 H24 120.3 . .
C23 C24 H24 120.3 . .
C24 C25 C26 120.2(6) . .
C24 C25 H25 119.9 . .
C26 C25 H25 119.9 . .
C27 C26 C25 120.8(5) . .
C27 C26 H26 119.6 . .
C25 C26 H26 119.6 . .
C26 C27 C28 119.7(5) . .
C26 C27 H27 120.1 . .
C28 C27 H27 120.1 . .
C27 C28 C23 118.4(6) . .
C27 C28 C29 131.9(6) . .
C23 C28 C29 109.7(6) . .
C32 C29 C28 113.7(6) . .
C32 C29 S4 110.9(5) . .
C28 C29 S4 135.1(5) . .
C31 C30 C33 129.7(6) . .
C31 C30 S4 111.1(5) . .
C33 C30 S4 119.1(5) . .
C30 C31 C32 112.6(6) . .
C30 C31 H31 123.7 . .
C32 C31 H31 123.7 . .
C29 C32 C31 113.4(6) . .
C29 C32 S3 113.1(5) . .
C31 C32 S3 133.4(5) . .
C34 C33 C38 117.0(6) . .
C34 C33 C30 122.1(6) . .
C38 C33 C30 121.0(5) . .
C35 C34 C33 122.0(6) . .
C35 C34 H34 119.0 . .
C33 C34 H34 119.0 . .
C34 C35 C36 121.6(5) . .
C34 C35 H35 119.2 . .
C36 C35 H35 119.2 . .
C35 C36 C37 116.3(5) . .
C35 C36 C39 121.7(5) . .
C37 C36 C39 122.0(5) . .
C38 C37 C36 121.9(5) . .
C38 C37 H37 119.0 . .
C36 C37 H37 119.0 . .
C37 C38 C33 121.2(5) . .
C37 C38 H38 119.4 . .
C33 C38 H38 119.4 . .
C44 C39 C40 117.0(5) . .
C44 C39 C36 121.6(5) . .
C40 C39 C36 121.4(5) . .
C41 C40 C39 122.0(6) . .
C41 C40 H40 119.0 . .
C39 C40 H40 119.0 . .
C42 C41 C40 120.3(6) . .
C42 C41 H41 119.9 . .
C40 C41 H41 119.9 . .
C41 C42 C43 118.8(6) . .
C41 C42 H42 120.6 . .
C43 C42 H42 120.6 . .
C42 C43 C44 120.9(6) . .
C42 C43 H43 119.5 . .
C44 C43 H43 119.5 . .
C43 C44 C39 120.9(6) . .
C43 C44 H44 119.6 . .
C39 C44 H44 119.6 . .

loop_
_geom_bond_atom_site_label_1
_geom_bond_atom_site_label_2
_geom_bond_distance
_geom_bond_site_symmetry_2
S1 C10 1.740(6) .
S1 C1 1.742(7) .
S2 C7 1.739(6) .
S2 C8 1.754(6) .
S3 C32 1.725(6) .
S3 C23 1.741(7) .
S4 C29 1.722(6) .
S4 C30 1.748(6) .
C1 C2 1.382(9) .
C1 C6 1.425(9) .
C2 C3 1.383(9) .
C2 H2 0.9500 .
C3 C4 1.406(8) .
C3 H3 0.9500 .
C4 C5 1.392(9) .
C4 H4 0.9500 .
C5 C6 1.398(9) .
C5 H5 0.9500 .
C6 C7 1.411(10) .
C7 C10 1.367(10) .
C8 C9 1.370(9) .
C8 C11 1.462(9) .
C9 C10 1.423(9) .
C9 H9 0.9500 .
C11 C16 1.387(9) .
C11 C12 1.399(8) .
C12 C13 1.393(9) .
C12 H12 0.9500 .
C13 C14 1.393(8) .
C13 H13 0.9500 .
C14 C15 1.397(8) .
C14 C17 1.501(8) .
C15 C16 1.390(9) .
C15 H15 0.9500 .
C16 H16 0.9500 .
C17 C22 1.386(8) .
C17 C18 1.392(9) .
C18 C19 1.391(9) .
C18 H18 0.9500 .
C19 C20 1.378(9) .
C19 H19 0.9500 .
C20 C21 1.393(9) .
C20 H20 0.9500 .
C21 C22 1.377(9) .
C21 H21 0.9500 .
C22 H22 0.9500 .
C23 C24 1.391(9) .
C23 C28 1.429(9) .
C24 C25 1.369(9) .
C24 H24 0.9500 .
C25 C26 1.421(9) .
C25 H25 0.9500 .
C26 C27 1.387(9) .
C26 H26 0.9500 .
C27 C28 1.400(9) .
C27 H27 0.9500 .
C28 C29 1.430(9) .
C29 C32 1.380(10) .
C30 C31 1.368(9) .
C30 C33 1.468(9) .
C31 C32 1.425(10) .
C31 H31 0.9500 .
C33 C34 1.391(8) .
C33 C38 1.398(9) .
C34 C35 1.380(9) .
C34 H34 0.9500 .
C35 C36 1.398(8) .
C35 H35 0.9500 .
C36 C37 1.405(8) .
C36 C39 1.490(8) .
C37 C38 1.385(9) .
C37 H37 0.9500 .
C38 H38 0.9500 .
C39 C44 1.392(8) .
C39 C40 1.402(8) .
C40 C41 1.380(9) .
C40 H40 0.9500 .
C41 C42 1.379(9) .
C41 H41 0.9500 .
C42 C43 1.386(9) .
C42 H42 0.9500 .
C43 C44 1.391(9) .
C43 H43 0.9500 .
C44 H44 0.9500 .

loop_
_geom_torsion_atom_site_label_1
_geom_torsion_atom_site_label_2
_geom_torsion_atom_site_label_3
_geom_torsion_atom_site_label_4
_geom_torsion
_geom_torsion_site_symmetry_1
_geom_torsion_site_symmetry_2
_geom_torsion_site_symmetry_3
_geom_torsion_site_symmetry_4
C10 S1 C1 C2 177.7(5) . . . .
C10 S1 C1 C6 -1.7(4) . . . .
C6 C1 C2 C3 -1.3(8) . . . .
S1 C1 C2 C3 179.4(5) . . . .
C1 C2 C3 C4 0.8(8) . . . .
C2 C3 C4 C5 -0.1(8) . . . .
C3 C4 C5 C6 -0.2(8) . . . .
C4 C5 C6 C7 179.1(6) . . . .
C4 C5 C6 C1 -0.3(8) . . . .
C2 C1 C6 C5 1.0(8) . . . .
S1 C1 C6 C5 -179.6(4) . . . .
C2 C1 C6 C7 -178.4(5) . . . .
S1 C1 C6 C7 1.0(6) . . . .
C5 C6 C7 C10 -178.8(6) . . . .
C1 C6 C7 C10 0.6(7) . . . .
C5 C6 C7 S2 -4.5(10) . . . .
C1 C6 C7 S2 174.9(5) . . . .
C8 S2 C7 C10 0.7(4) . . . .
C8 S2 C7 C6 -173.8(6) . . . .
C7 S2 C8 C9 -0.4(4) . . . .
C7 S2 C8 C11 177.5(5) . . . .
C11 C8 C9 C10 -177.6(5) . . . .
S2 C8 C9 C10 0.0(6) . . . .
C6 C7 C10 C9 174.8(5) . . . .
S2 C7 C10 C9 -0.8(6) . . . .
C6 C7 C10 S1 -1.8(6) . . . .
S2 C7 C10 S1 -177.5(3) . . . .
C8 C9 C10 C7 0.6(7) . . . .
C8 C9 C10 S1 176.3(5) . . . .
C1 S1 C10 C7 2.0(4) . . . .
C1 S1 C10 C9 -173.8(6) . . . .
C9 C8 C11 C16 4.5(9) . . . .
S2 C8 C11 C16 -172.9(4) . . . .
C9 C8 C11 C12 -175.6(6) . . . .
S2 C8 C11 C12 7.0(7) . . . .
C16 C11 C12 C13 0.0(8) . . . .
C8 C11 C12 C13 -179.8(5) . . . .
C11 C12 C13 C14 0.3(9) . . . .
C12 C13 C14 C15 -0.3(8) . . . .
C12 C13 C14 C17 -178.8(5) . . . .
C13 C14 C15 C16 0.0(8) . . . .
C17 C14 C15 C16 178.5(5) . . . .
C12 C11 C16 C15 -0.3(8) . . . .
C8 C11 C16 C15 179.5(5) . . . .
C14 C15 C16 C11 0.3(8) . . . .
C13 C14 C17 C22 177.9(5) . . . .
C15 C14 C17 C22 -0.5(8) . . . .
C13 C14 C17 C18 -3.0(8) . . . .
C15 C14 C17 C18 178.7(5) . . . .
C22 C17 C18 C19 -2.0(9) . . . .
C14 C17 C18 C19 178.8(5) . . . .
C17 C18 C19 C20 0.7(9) . . . .
C18 C19 C20 C21 0.3(9) . . . .
C19 C20 C21 C22 0.1(9) . . . .
C20 C21 C22 C17 -1.4(9) . . . .
C18 C17 C22 C21 2.4(8) . . . .
C14 C17 C22 C21 -178.4(5) . . . .
C32 S3 C23 C24 -177.7(6) . . . .
C32 S3 C23 C28 1.5(4) . . . .
C28 C23 C24 C25 0.0(9) . . . .
S3 C23 C24 C25 179.0(4) . . . .
C23 C24 C25 C26 1.1(9) . . . .
C24 C25 C26 C27 -1.0(8) . . . .
C25 C26 C27 C28 -0.2(8) . . . .
C26 C27 C28 C23 1.3(8) . . . .
C26 C27 C28 C29 -178.2(6) . . . .
C24 C23 C28 C27 -1.1(8) . . . .
S3 C23 C28 C27 179.7(4) . . . .
C24 C23 C28 C29 178.5(5) . . . .
S3 C23 C28 C29 -0.7(6) . . . .
C27 C28 C29 C32 178.8(6) . . . .
C23 C28 C29 C32 -0.7(7) . . . .
C27 C28 C29 S4 5.9(10) . . . .
C23 C28 C29 S4 -173.7(5) . . . .
C30 S4 C29 C32 -1.0(4) . . . .
C30 S4 C29 C28 172.1(6) . . . .
C29 S4 C30 C31 1.0(4) . . . .
C29 S4 C30 C33 -176.6(4) . . . .
C33 C30 C31 C32 176.5(5) . . . .
S4 C30 C31 C32 -0.8(6) . . . .
C28 C29 C32 C31 -173.9(5) . . . .
S4 C29 C32 C31 0.8(6) . . . .
C28 C29 C32 S3 1.8(6) . . . .
S4 C29 C32 S3 176.5(3) . . . .
C30 C31 C32 C29 0.0(7) . . . .
C30 C31 C32 S3 -174.6(5) . . . .
C23 S3 C32 C29 -1.9(4) . . . .
C23 S3 C32 C31 172.8(6) . . . .
C31 C30 C33 C34 175.4(6) . . . .
S4 C30 C33 C34 -7.5(7) . . . .
C31 C30 C33 C38 -4.4(9) . . . .
S4 C30 C33 C38 172.7(4) . . . .
C38 C33 C34 C35 -0.9(8) . . . .
C30 C33 C34 C35 179.2(5) . . . .
C33 C34 C35 C36 0.9(9) . . . .
C34 C35 C36 C37 -0.4(8) . . . .
C34 C35 C36 C39 -179.3(5) . . . .
C35 C36 C37 C38 0.1(8) . . . .
C39 C36 C37 C38 178.9(5) . . . .
C36 C37 C38 C33 -0.2(9) . . . .
C34 C33 C38 C37 0.6(8) . . . .
C30 C33 C38 C37 -179.5(5) . . . .
C35 C36 C39 C44 176.8(5) . . . .
C37 C36 C39 C44 -2.0(8) . . . .
C35 C36 C39 C40 -3.7(8) . . . .
C37 C36 C39 C40 177.5(5) . . . .
C44 C39 C40 C41 0.9(9) . . . .
C36 C39 C40 C41 -178.6(5) . . . .
C39 C40 C41 C42 -0.1(10) . . . .
C40 C41 C42 C43 -1.0(9) . . . .
C41 C42 C43 C44 1.4(10) . . . .
C42 C43 C44 C39 -0.6(10) . . . .
C40 C39 C44 C43 -0.5(9) . . . .
C36 C39 C44 C43 179.0(6) . . . .
